data_2235272
loop_
_publ_author_name
'Yu, Xiao-feng'
'Xia, Zheng-jun'
'Li, Chun-ya'

_publ_section_title
;
 2-Chloro-4-(3,3-dichloroallyloxy)-1-nitrobenzene
;
_journal_coeditor_code VM2169
_journal_issue 6
_journal_name_full 'Acta Crystallographica Section E'
_journal_page_first o1598
_journal_paper_doi 10.1107/S160053681201865X
_journal_volume 68
_journal_year 2012
_chemical_formula_iupac 'C9 H6 Cl3 N O3'
_chemical_formula_moiety 'C9 H6 Cl3 N O3'
_chemical_formula_sum 'C9 H6 Cl3 N O3'
_chemical_formula_weight 282.50
_chemical_name_systematic
;
2-Chloro-4-(3,3-dichloroallyloxy)-1-nitrobenzene
;
_space_group_IT_number 14
_symmetry_cell_setting monoclinic
_symmetry_space_group_name_Hall '-P 2ybc'
_symmetry_space_group_name_H-M 'P 1 21/c 1'
_atom_sites_solution_hydrogens geom
_atom_sites_solution_primary direct
_atom_sites_solution_secondary difmap
_audit_creation_method SHELXL-97
_cell_angle_alpha 90.00
_cell_angle_beta 92.32(3)
_cell_angle_gamma 90.00
_cell_formula_units_Z 4
_cell_length_a 12.476(3)
_cell_length_b 12.775(3)
_cell_length_c 7.2230(14)
_cell_measurement_reflns_used 25
_cell_measurement_temperature 293(2)
_cell_measurement_theta_max 13
_cell_measurement_theta_min 10
_cell_volume 1150.3(4)
_computing_cell_refinement 'CAD-4 Software (Enraf--Nonius, 1985)'
_computing_data_collection 'CAD-4 Software (Enraf--Nonius, 1985)'
_computing_data_reduction 'XCAD4 (Harms & Wocadlo,1995)'
_computing_molecular_graphics 'SHELXTL (Sheldrick, 2008)'
_computing_publication_material 'SHELXTL (Sheldrick, 2008)'
_computing_structure_refinement 'SHELXS97 (Sheldrick, 2008)'
_computing_structure_solution 'SHELXS97 (Sheldrick, 2008)'
_diffrn_ambient_temperature 293(2)
_diffrn_measured_fraction_theta_full 1.000
_diffrn_measured_fraction_theta_max 1.000
_diffrn_measurement_device_type 'Enraf--Nonius CAD-4'
_diffrn_measurement_method \w/2\q
_diffrn_radiation_monochromator graphite
_diffrn_radiation_source 'fine-focus sealed tube'
_diffrn_radiation_type MoK\a
_diffrn_radiation_wavelength 0.71073
_diffrn_reflns_av_R_equivalents 0.0225
_diffrn_reflns_av_sigmaI/netI 0.0449
_diffrn_reflns_limit_h_max 15
_diffrn_reflns_limit_h_min -15
_diffrn_reflns_limit_k_max 0
_diffrn_reflns_limit_k_min -15
_diffrn_reflns_limit_l_max 8
_diffrn_reflns_limit_l_min 0
_diffrn_reflns_number 2300
_diffrn_reflns_theta_full 25.37
_diffrn_reflns_theta_max 25.37
_diffrn_reflns_theta_min 1.63
_diffrn_standards_decay_% 1
_diffrn_standards_interval_count 200
_diffrn_standards_interval_time 120
_diffrn_standards_number 3
_exptl_absorpt_coefficient_mu 0.785
_exptl_absorpt_correction_T_max 0.9256
_exptl_absorpt_correction_T_min 0.7985
_exptl_absorpt_correction_type psi-scan
_exptl_absorpt_process_details '(North <i>et al.</i>, 1968)'
_exptl_crystal_colour colourless
_exptl_crystal_density_diffrn 1.631
_exptl_crystal_density_method 'not measured'
_exptl_crystal_description block
_exptl_crystal_F_000 568
_exptl_crystal_size_max 0.30
_exptl_crystal_size_mid 0.20
_exptl_crystal_size_min 0.10
_refine_diff_density_max 0.519
_refine_diff_density_min -0.417
_refine_ls_extinction_method none
_refine_ls_goodness_of_fit_ref 1.001
_refine_ls_hydrogen_treatment constr
_refine_ls_matrix_type full
_refine_ls_number_parameters 145
_refine_ls_number_reflns 2118
_refine_ls_number_restraints 0
_refine_ls_restrained_S_all 1.001
_refine_ls_R_factor_all 0.1020
_refine_ls_R_factor_gt 0.0659
_refine_ls_shift/su_max 0.000
_refine_ls_shift/su_mean 0.000
_refine_ls_structure_factor_coef Fsqd
_refine_ls_weighting_details 'calc w=1/[\s^2^(Fo^2^)+(0.1000P)^2^+0.7000P] where P=(Fo^2^+2Fc^2^)/3'
_refine_ls_weighting_scheme calc
_refine_ls_wR_factor_gt 0.1587
_refine_ls_wR_factor_ref 0.1833
_reflns_number_gt 1414
_reflns_number_total 2118
_reflns_threshold_expression I>2sigma(I)
_cod_data_source_file vm2169.cif
_cod_data_source_block I
_cod_original_sg_symbol_H-M 'P 21/c'
_cod_database_code 2235272
_cod_database_fobs_code 2235272

loop_
_symmetry_equiv_pos_as_xyz
'x, y, z'
'-x, y+1/2, -z+1/2'
'-x, -y, -z'
'x, -y-1/2, z-1/2'

loop_
_atom_site_type_symbol
_atom_site_label
_atom_site_fract_x
_atom_site_fract_y
_atom_site_fract_z
_atom_site_U_iso_or_equiv
_atom_site_adp_type
_atom_site_calc_flag
_atom_site_refinement_flags
_atom_site_occupancy
_atom_site_symmetry_multiplicity
N N 0.0625(4) 1.3968(3) 0.1971(7) 0.0603(12) Uani d . 1 1
Cl Cl1 0.31002(11) 1.42882(9) 0.1250(2) 0.0643(4) Uani d . 1 1
C C1 0.2996(4) 1.2216(4) 0.1245(7) 0.0468(11) Uani d . 1 1
H H1A 0.3724 1.2256 0.1021 0.056 Uiso calc R 1 1
O O1 0.3184(3) 1.0417(2) 0.1211(5) 0.0560(9) Uani d . 1 1
Cl Cl2 0.45065(11) 0.67097(10) 0.1106(2) 0.0685(5) Uani d . 1 1
C C2 0.2415(4) 1.3117(3) 0.1436(7) 0.0452(11) Uani d . 1 1
O O2 0.1009(4) 1.4802(3) 0.2323(8) 0.1053(18) Uani d . 1 1
Cl Cl3 0.22239(11) 0.70364(10) 0.1046(2) 0.0679(5) Uani d . 1 1
C C3 0.1325(3) 1.3051(3) 0.1756(7) 0.0441(11) Uani d . 1 1
O O3 -0.0309(3) 1.3841(4) 0.1923(12) 0.157(3) Uani d . 1 1
C C4 0.0837(4) 1.2084(4) 0.1880(7) 0.0505(12) Uani d . 1 1
H H4A 0.0105 1.2044 0.2073 0.061 Uiso calc R 1 1
C C5 0.1433(4) 1.1170(4) 0.1718(7) 0.0496(12) Uani d . 1 1
H H5A 0.1106 1.0520 0.1837 0.060 Uiso calc R 1 1
C C6 0.2501(4) 1.1231(3) 0.1384(6) 0.0432(11) Uani d . 1 1
C C7 0.2718(4) 0.9380(3) 0.1296(8) 0.0585(14) Uani d . 1 1
H H7A 0.2213 0.9272 0.0256 0.070 Uiso calc R 1 1
H H7B 0.2340 0.9297 0.2434 0.070 Uiso calc R 1 1
C C8 0.3611(4) 0.8612(4) 0.1230(7) 0.0542(13) Uani d . 1 1
H H8A 0.4310 0.8865 0.1258 0.065 Uiso calc R 1 1
C C9 0.3467(4) 0.7601(4) 0.1137(7) 0.0493(12) Uani d . 1 1

loop_
_atom_site_aniso_label
_atom_site_aniso_U_11
_atom_site_aniso_U_22
_atom_site_aniso_U_33
_atom_site_aniso_U_12
_atom_site_aniso_U_13
_atom_site_aniso_U_23
N 0.055(3) 0.040(2) 0.087(3) 0.0090(19) 0.005(2) -0.007(2)
Cl1 0.0614(8) 0.0331(6) 0.0991(11) -0.0085(5) 0.0112(7) -0.0018(6)
C1 0.042(2) 0.037(2) 0.062(3) 0.0005(19) 0.013(2) 0.005(2)
O1 0.0505(18) 0.0324(16) 0.086(2) -0.0030(14) 0.0182(17) 0.0000(17)
Cl2 0.0583(8) 0.0419(7) 0.1055(12) 0.0096(6) 0.0065(7) -0.0031(7)
C2 0.052(3) 0.026(2) 0.058(3) -0.0048(19) 0.005(2) -0.001(2)
O2 0.081(3) 0.042(2) 0.194(6) 0.011(2) 0.022(3) -0.013(3)
Cl3 0.0563(8) 0.0419(7) 0.1063(12) -0.0047(6) 0.0121(7) -0.0094(7)
C3 0.044(2) 0.031(2) 0.058(3) 0.0050(19) 0.002(2) 0.000(2)
O3 0.037(2) 0.069(3) 0.366(10) 0.009(2) 0.019(4) -0.050(5)
C4 0.041(2) 0.046(3) 0.065(3) -0.004(2) 0.010(2) -0.001(2)
C5 0.054(3) 0.030(2) 0.066(3) -0.005(2) 0.011(2) 0.003(2)
C6 0.051(3) 0.029(2) 0.050(3) 0.0001(19) 0.010(2) 0.001(2)
C7 0.048(3) 0.032(2) 0.096(4) -0.006(2) 0.010(3) -0.002(3)
C8 0.052(3) 0.037(3) 0.074(3) -0.005(2) 0.006(2) -0.002(2)
C9 0.052(3) 0.037(3) 0.059(3) 0.004(2) 0.008(2) 0.006(2)

loop_
_atom_type_symbol
_atom_type_description
_atom_type_scat_dispersion_real
_atom_type_scat_dispersion_imag
_atom_type_scat_source
C C 0.0033 0.0016 'International Tables Vol C Tables 4.2.6.8 and 6.1.1.4'
H H 0.0000 0.0000 'International Tables Vol C Tables 4.2.6.8 and 6.1.1.4'
N N 0.0061 0.0033 'International Tables Vol C Tables 4.2.6.8 and 6.1.1.4'
O O 0.0106 0.0060 'International Tables Vol C Tables 4.2.6.8 and 6.1.1.4'
Cl Cl 0.1484 0.1585 'International Tables Vol C Tables 4.2.6.8 and 6.1.1.4'

loop_
_geom_angle_atom_site_label_1
_geom_angle_atom_site_label_2
_geom_angle_atom_site_label_3
_geom_angle
O3 N O2 121.2(5)
O3 N C3 118.6(4)
O2 N C3 119.9(4)
C2 C1 C6 120.6(4)
C2 C1 H1A 119.7
C6 C1 H1A 119.7
C6 O1 C7 116.4(4)
C1 C2 C3 119.4(4)
C1 C2 Cl1 117.0(4)
C3 C2 Cl1 123.6(3)
C4 C3 C2 120.1(4)
C4 C3 N 116.1(4)
C2 C3 N 123.9(4)
C3 C4 C5 120.4(4)
C3 C4 H4A 119.8
C5 C4 H4A 119.8
C6 C5 C4 119.7(4)
C6 C5 H5A 120.2
C4 C5 H5A 120.2
O1 C6 C5 126.4(4)
O1 C6 C1 113.6(4)
C5 C6 C1 119.9(4)
O1 C7 C8 107.5(4)
O1 C7 H7A 110.2
C8 C7 H7A 110.2
O1 C7 H7B 110.2
C8 C7 H7B 110.2
H7A C7 H7B 108.5
C9 C8 C7 123.6(5)
C9 C8 H8A 118.2
C7 C8 H8A 118.2
C8 C9 Cl3 122.9(4)
C8 C9 Cl2 123.4(4)
Cl3 C9 Cl2 113.7(3)

loop_
_geom_bond_atom_site_label_1
_geom_bond_atom_site_label_2
_geom_bond_distance
N O3 1.176(6)
N O2 1.192(6)
N C3 1.472(6)
Cl1 C2 1.731(4)
C1 C2 1.370(6)
C1 C6 1.406(6)
C1 H1A 0.9300
O1 C6 1.353(5)
O1 C7 1.449(5)
Cl2 C9 1.727(5)
C2 C3 1.392(6)
Cl3 C9 1.709(5)
C3 C4 1.382(6)
C4 C5 1.392(6)
C4 H4A 0.9300
C5 C6 1.367(6)
C5 H5A 0.9300
C7 C8 1.487(6)
C7 H7A 0.9700
C7 H7B 0.9700
C8 C9 1.304(7)
C8 H8A 0.9300

loop_
_geom_hbond_atom_site_label_D
_geom_hbond_atom_site_label_H
_geom_hbond_atom_site_label_A
_geom_hbond_site_symmetry_A
_geom_hbond_distance_DH
_geom_hbond_distance_HA
_geom_hbond_distance_DA
_geom_hbond_angle_DHA
_geom_hbond_publ_flag
C5 H5A O3 2_545 0.9300 2.5400 3.449(7) 165.00 yes

loop_
_geom_torsion_atom_site_label_1
_geom_torsion_atom_site_label_2
_geom_torsion_atom_site_label_3
_geom_torsion_atom_site_label_4
_geom_torsion
C6 C1 C2 C3 -0.5(7)
C6 C1 C2 Cl1 179.8(4)
C1 C2 C3 C4 0.0(7)
Cl1 C2 C3 C4 179.8(4)
C1 C2 C3 N -179.6(5)
Cl1 C2 C3 N 0.1(7)
O3 N C3 C4 -12.3(8)
O2 N C3 C4 162.1(5)
O3 N C3 C2 167.3(6)
O2 N C3 C2 -18.2(8)
C2 C3 C4 C5 1.1(7)
N C3 C4 C5 -179.2(5)
C3 C4 C5 C6 -1.8(7)
C7 O1 C6 C5 3.3(7)
C7 O1 C6 C1 -178.5(4)
C4 C5 C6 O1 179.4(5)
C4 C5 C6 C1 1.3(7)
C2 C1 C6 O1 -178.4(4)
C2 C1 C6 C5 -0.2(7)
C6 O1 C7 C8 -175.5(4)
O1 C7 C8 C9 -174.5(5)
C7 C8 C9 Cl3 0.9(8)
C7 C8 C9 Cl2 -178.7(4)
